data_1505110
loop_
_publ_author_name
'Sonoda, Yoriko'
'Goto, Midori'
'Tsuzuki, Seiji'
'Tamaoki, Nobuyuki'

_publ_section_title
;
 Fluorinated diphenylpolyenes: crystal structures and emission properties.
;
_journal_issue 51
_journal_name_full 'The journal of physical chemistry. A'
_journal_page_first 13441
_journal_page_last 13451
_journal_paper_doi 10.1021/jp0766104
_journal_volume 111
_journal_year 2007
_chemical_formula_sum 'C36 H22 F10'
_chemical_formula_weight 644.54
_chemical_name_systematic
; 
 ? 
;
_space_group_IT_number 2
_symmetry_cell_setting triclinic
_symmetry_space_group_name_Hall '-P 1'
_symmetry_space_group_name_H-M 'P -1'
_atom_sites_solution_hydrogens geom
_atom_sites_solution_primary direct
_atom_sites_solution_secondary difmap
_audit_creation_method SHELXL-97
_cell_angle_alpha 85.410(4)
_cell_angle_beta 89.540(4)
_cell_angle_gamma 83.890(4)
_cell_formula_units_Z 1
_cell_length_a 6.0620(13)
_cell_length_b 8.2200(18)
_cell_length_c 14.480(3)
_cell_measurement_reflns_used 1704
_cell_measurement_temperature 183(2)
_cell_measurement_theta_max 27.711
_cell_measurement_theta_min 2.775
_cell_volume 715.1(3)
_computing_cell_refinement 'Bruker SMART'
_computing_data_collection 'Bruker SMART'
_computing_data_reduction 'Bruker SAINT'
_computing_molecular_graphics 'Bruker SHELXTL'
_computing_publication_material 'Bruker SHELXTL'
_computing_structure_refinement 'SHELXL-97 (Sheldrick, 1997)'
_computing_structure_solution 'SHELXS-97 (Sheldrick, 1990)'
_diffrn_ambient_temperature 183(2)
_diffrn_detector_area_resol_mean 8.366
_diffrn_measured_fraction_theta_full 0.992
_diffrn_measured_fraction_theta_max 0.853
_diffrn_measurement_device_type 'CCD area detector'
_diffrn_measurement_method 'phi and omega scans'
_diffrn_radiation_monochromator graphite
_diffrn_radiation_source 'rotating unit'
_diffrn_radiation_type MoK\a
_diffrn_radiation_wavelength 0.71069
_diffrn_reflns_av_R_equivalents 0.0158
_diffrn_reflns_av_sigmaI/netI 0.0303
_diffrn_reflns_limit_h_max 8
_diffrn_reflns_limit_h_min -7
_diffrn_reflns_limit_k_max 7
_diffrn_reflns_limit_k_min -10
_diffrn_reflns_limit_l_max 17
_diffrn_reflns_limit_l_min -18
_diffrn_reflns_number 3801
_diffrn_reflns_theta_full 25.93
_diffrn_reflns_theta_max 28.10
_diffrn_reflns_theta_min 1.41
_diffrn_standards_decay_% 0.0
_diffrn_standards_interval_time 762
_diffrn_standards_number 29
_exptl_absorpt_coefficient_mu 0.132
_exptl_absorpt_correction_T_max 0.9980
_exptl_absorpt_correction_T_min 0.9615
_exptl_absorpt_correction_type multi-scan
_exptl_absorpt_process_details sadabs
_exptl_crystal_colour yellow
_exptl_crystal_density_diffrn 1.497
_exptl_crystal_density_method 'not measured'
_exptl_crystal_description plate
_exptl_crystal_F_000 328
_exptl_crystal_size_max 0.30
_exptl_crystal_size_mid 0.30
_exptl_crystal_size_min 0.02
_refine_diff_density_max 0.238
_refine_diff_density_min -0.220
_refine_diff_density_rms 0.049
_refine_ls_extinction_method none
_refine_ls_goodness_of_fit_ref 0.923
_refine_ls_hydrogen_treatment constr
_refine_ls_matrix_type full
_refine_ls_number_parameters 208
_refine_ls_number_reflns 2964
_refine_ls_number_restraints 0
_refine_ls_restrained_S_all 0.923
_refine_ls_R_factor_all 0.0704
_refine_ls_R_factor_gt 0.0489
_refine_ls_shift/su_max 0.023
_refine_ls_shift/su_mean 0.003
_refine_ls_structure_factor_coef Fsqd
_refine_ls_weighting_details 'calc w=1/[\s^2^(Fo^2^)+(0.1045P)^2^+0.1939P] where P=(Fo^2^+2Fc^2^)/3'
_refine_ls_weighting_scheme calc
_refine_ls_wR_factor_gt 0.1385
_refine_ls_wR_factor_ref 0.1622
_reflns_number_gt 2095
_reflns_number_total 2964
_reflns_threshold_expression >2sigma(I)
_cod_data_source_file jp0766104-file001.cif
_cod_data_source_block sokona
_cod_depositor_comments
;
The following automatic conversions were performed:

'_symmetry_cell_setting' value 'Triclinic' changed to 'triclinic'
according to /home/saulius/struct/CIF-dictionaries/cif_core.dic
dictionary named 'cif_core.dic' version 2.4.1 from 2010-06-29.

Automatic conversion script
Id: cif_fix_values 1715 2011-07-08 13:25:40Z adriana 
;
_cod_original_sg_symbol_H-M P-1
_cod_database_code 1505110

loop_
_symmetry_equiv_pos_as_xyz
'x, y, z'
'-x, -y, -z'

loop_
_atom_site_label
_atom_site_type_symbol
_atom_site_fract_x
_atom_site_fract_y
_atom_site_fract_z
_atom_site_U_iso_or_equiv
_atom_site_adp_type
_atom_site_occupancy
_atom_site_symmetry_multiplicity
_atom_site_calc_flag
_atom_site_refinement_flags
F1 F 0.16841(17) 0.16946(15) 0.77356(8) 0.0444(3) Uani 1 1 d .
F2 F 0.3622(2) 0.22140(16) 0.93013(8) 0.0512(4) Uani 1 1 d .
F3 F 0.7792(2) 0.08244(17) 0.97049(8) 0.0560(4) Uani 1 1 d .
F4 F 0.99541(18) -0.12155(16) 0.85136(9) 0.0518(4) Uani 1 1 d .
F5 F 0.80343(18) -0.17700(15) 0.69317(8) 0.0471(3) Uani 1 1 d .
C1 C 0.3742(3) 0.0961(2) 0.78904(13) 0.0344(4) Uani 1 1 d .
C2 C 0.4720(3) 0.1247(2) 0.87113(13) 0.0382(4) Uani 1 1 d .
C3 C 0.6825(3) 0.0526(2) 0.89169(13) 0.0398(5) Uani 1 1 d .
C4 C 0.7929(3) -0.0479(2) 0.83122(14) 0.0386(4) Uani 1 1 d .
C5 C 0.6915(3) -0.0753(2) 0.74939(13) 0.0357(4) Uani 1 1 d .
C6 C 0.4796(3) -0.0036(2) 0.72487(12) 0.0335(4) Uani 1 1 d .
C7 C 0.3792(3) -0.0438(2) 0.63880(13) 0.0386(4) Uani 1 1 d .
H7 H 0.4603 -0.1267 0.6064 0.046 Uiso 1 1 calc R
C8 C 0.1882(3) 0.0221(2) 0.60087(13) 0.0400(5) Uani 1 1 d .
H8 H 0.1069 0.1093 0.6299 0.048 Uiso 1 1 calc R
C9 C 0.0977(3) -0.0312(3) 0.51818(14) 0.0421(5) Uani 1 1 d .
H9 H 0.1817 -0.1155 0.4878 0.050 Uiso 1 1 calc R
C10 C 0.3742(3) 0.5872(3) 0.78510(14) 0.0412(5) Uani 1 1 d .
H10 H 0.2267 0.6334 0.7712 0.049 Uiso 1 1 calc R
C11 C 0.4692(4) 0.6148(3) 0.86815(15) 0.0460(5) Uani 1 1 d .
H11 H 0.3873 0.6796 0.9108 0.055 Uiso 1 1 calc R
C12 C 0.6834(3) 0.5482(3) 0.88894(15) 0.0471(5) Uani 1 1 d .
H12 H 0.7490 0.5668 0.9460 0.057 Uiso 1 1 calc R
C13 C 0.8020(3) 0.4545(3) 0.82683(15) 0.0456(5) Uani 1 1 d .
H13 H 0.9498 0.4093 0.8411 0.055 Uiso 1 1 calc R
C14 C 0.7069(3) 0.4259(3) 0.74360(15) 0.0420(5) Uani 1 1 d .
H14 H 0.7897 0.3604 0.7015 0.050 Uiso 1 1 calc R
C15 C 0.4918(3) 0.4920(2) 0.72121(13) 0.0373(4) Uani 1 1 d .
C16 C 0.3941(3) 0.4575(2) 0.63329(14) 0.0403(5) Uani 1 1 d .
H16 H 0.4832 0.3870 0.5958 0.048 Uiso 1 1 calc R
C17 C 0.1937(3) 0.5148(2) 0.60063(14) 0.0405(5) Uani 1 1 d .
H17 H 0.1050 0.5892 0.6360 0.049 Uiso 1 1 calc R
C18 C 0.1018(3) 0.4722(2) 0.51567(14) 0.0415(5) Uani 1 1 d .
H18 H 0.1914 0.3997 0.4794 0.050 Uiso 1 1 calc R

loop_
_atom_site_aniso_label
_atom_site_aniso_U_11
_atom_site_aniso_U_22
_atom_site_aniso_U_33
_atom_site_aniso_U_23
_atom_site_aniso_U_13
_atom_site_aniso_U_12
F1 0.0328(6) 0.0444(7) 0.0549(7) -0.0084(5) -0.0079(5) 0.0051(5)
F2 0.0575(7) 0.0471(7) 0.0499(7) -0.0160(6) -0.0025(6) 0.0001(6)
F3 0.0606(8) 0.0588(8) 0.0499(7) -0.0077(6) -0.0242(6) -0.0085(6)
F4 0.0330(6) 0.0543(8) 0.0660(8) 0.0007(6) -0.0162(5) 0.0020(5)
F5 0.0385(6) 0.0502(7) 0.0512(7) -0.0083(6) 0.0007(5) 0.0046(5)
C1 0.0313(9) 0.0315(10) 0.0404(10) 0.0001(8) -0.0043(7) -0.0046(7)
C2 0.0433(10) 0.0329(10) 0.0395(10) -0.0042(8) -0.0012(8) -0.0074(8)
C3 0.0440(11) 0.0375(11) 0.0390(10) 0.0016(8) -0.0109(8) -0.0118(8)
C4 0.0316(9) 0.0374(10) 0.0463(11) 0.0044(9) -0.0090(8) -0.0063(8)
C5 0.0334(9) 0.0333(10) 0.0403(10) -0.0004(8) 0.0006(7) -0.0055(7)
C6 0.0336(9) 0.0307(10) 0.0364(10) 0.0008(8) -0.0041(7) -0.0067(7)
C7 0.0404(10) 0.0373(10) 0.0384(10) -0.0062(8) -0.0040(8) -0.0030(8)
C8 0.0436(10) 0.0360(10) 0.0409(10) -0.0031(8) -0.0076(8) -0.0059(8)
C9 0.0480(11) 0.0392(11) 0.0394(10) -0.0019(9) -0.0084(8) -0.0065(9)
C10 0.0389(10) 0.0376(11) 0.0471(11) -0.0042(9) 0.0026(8) -0.0042(8)
C11 0.0493(12) 0.0430(12) 0.0465(12) -0.0082(9) 0.0044(9) -0.0055(9)
C12 0.0535(12) 0.0417(12) 0.0473(12) -0.0043(10) -0.0036(10) -0.0091(9)
C13 0.0397(10) 0.0413(12) 0.0554(13) -0.0016(10) -0.0061(9) -0.0031(9)
C14 0.0405(10) 0.0376(11) 0.0482(11) -0.0058(9) 0.0045(8) -0.0038(8)
C15 0.0393(10) 0.0312(10) 0.0419(10) -0.0018(8) 0.0032(8) -0.0076(8)
C16 0.0427(10) 0.0360(10) 0.0430(11) -0.0073(9) 0.0047(8) -0.0045(8)
C17 0.0425(10) 0.0364(10) 0.0432(11) -0.0053(9) 0.0040(8) -0.0058(8)
C18 0.0451(10) 0.0381(11) 0.0420(11) -0.0066(9) 0.0049(8) -0.0051(8)

loop_
_atom_type_symbol
_atom_type_description
_atom_type_scat_dispersion_real
_atom_type_scat_dispersion_imag
_atom_type_scat_source
C C 0.0033 0.0016 'International Tables Vol C Tables 4.2.6.8 and 6.1.1.4'
H H 0.0000 0.0000 'International Tables Vol C Tables 4.2.6.8 and 6.1.1.4'
F F 0.0171 0.0103 'International Tables Vol C Tables 4.2.6.8 and 6.1.1.4'

loop_
_geom_angle_atom_site_label_1
_geom_angle_atom_site_label_2
_geom_angle_atom_site_label_3
_geom_angle
_geom_angle_site_symmetry_1
F1 C1 C2 116.23(16) .
F1 C1 C6 120.78(16) .
C2 C1 C6 122.99(17) .
F2 C2 C3 120.40(17) .
F2 C2 C1 120.26(17) .
C3 C2 C1 119.33(18) .
F3 C3 C2 119.43(18) .
F3 C3 C4 120.57(18) .
C2 C3 C4 119.99(17) .
F4 C4 C3 120.56(17) .
F4 C4 C5 119.69(18) .
C3 C4 C5 119.74(18) .
F5 C5 C6 119.76(16) .
F5 C5 C4 117.77(17) .
C6 C5 C4 122.46(18) .
C5 C6 C1 115.48(16) .
C5 C6 C7 119.37(17) .
C1 C6 C7 125.05(17) .
C8 C7 C6 127.64(18) .
C8 C7 H7 116.2 .
C6 C7 H7 116.2 .
C7 C8 C9 123.62(19) .
C7 C8 H8 118.2 .
C9 C8 H8 118.2 .
C9 C9 C8 123.6(3) 2_556
C9 C9 H9 118.2 2_556
C8 C9 H9 118.2 .
C11 C10 C15 121.07(19) .
C11 C10 H10 119.5 .
C15 C10 H10 119.5 .
C12 C11 C10 119.85(19) .
C12 C11 H11 120.1 .
C10 C11 H11 120.1 .
C11 C12 C13 119.9(2) .
C11 C12 H12 120.0 .
C13 C12 H12 120.0 .
C12 C13 C14 120.4(2) .
C12 C13 H13 119.8 .
C14 C13 H13 119.8 .
C15 C14 C13 120.62(19) .
C15 C14 H14 119.7 .
C13 C14 H14 119.7 .
C14 C15 C10 118.14(18) .
C14 C15 C16 119.45(17) .
C10 C15 C16 122.40(18) .
C17 C16 C15 126.85(18) .
C17 C16 H16 116.6 .
C15 C16 H16 116.6 .
C16 C17 C18 124.80(18) .
C16 C17 H17 117.6 .
C18 C17 H17 117.6 .
C18 C18 C17 124.3(2) 2_566
C18 C18 H18 117.8 2_566
C17 C18 H18 117.8 .

loop_
_geom_bond_atom_site_label_1
_geom_bond_atom_site_label_2
_geom_bond_distance
_geom_bond_site_symmetry_2
F1 C1 1.339(2) .
F2 C2 1.339(2) .
F3 C3 1.339(2) .
F4 C4 1.334(2) .
F5 C5 1.342(2) .
C1 C2 1.380(3) .
C1 C6 1.394(3) .
C2 C3 1.373(3) .
C3 C4 1.373(3) .
C4 C5 1.384(3) .
C5 C6 1.392(3) .
C6 C7 1.468(3) .
C7 C8 1.328(3) .
C7 H7 0.9500 .
C8 C9 1.440(3) .
C8 H8 0.9500 .
C9 C9 1.334(4) 2_556
C9 H9 0.9500 .
C10 C11 1.383(3) .
C10 C15 1.401(3) .
C10 H10 0.9500 .
C11 C12 1.380(3) .
C11 H11 0.9500 .
C12 C13 1.379(3) .
C12 H12 0.9500 .
C13 C14 1.388(3) .
C13 H13 0.9500 .
C14 C15 1.389(3) .
C14 H14 0.9500 .
C15 C16 1.469(3) .
C16 C17 1.331(3) .
C16 H16 0.9500 .
C17 C18 1.438(3) .
C17 H17 0.9500 .
C18 C18 1.339(4) 2_566
C18 H18 0.9500 .

loop_
_geom_torsion_atom_site_label_1
_geom_torsion_atom_site_label_2
_geom_torsion_atom_site_label_3
_geom_torsion_atom_site_label_4
_geom_torsion
_geom_torsion_site_symmetry_4
F1 C1 C2 F2 -0.2(3) .
C6 C1 C2 F2 -179.90(17) .
F1 C1 C2 C3 179.69(16) .
C6 C1 C2 C3 -0.1(3) .
F2 C2 C3 F3 -1.3(3) .
C1 C2 C3 F3 178.83(17) .
F2 C2 C3 C4 179.29(17) .
C1 C2 C3 C4 -0.5(3) .
F3 C3 C4 F4 2.2(3) .
C2 C3 C4 F4 -178.48(17) .
F3 C3 C4 C5 -179.01(17) .
C2 C3 C4 C5 0.4(3) .
F4 C4 C5 F5 0.2(3) .
C3 C4 C5 F5 -178.65(16) .
F4 C4 C5 C6 179.30(16) .
C3 C4 C5 C6 0.5(3) .
F5 C5 C6 C1 178.09(16) .
C4 C5 C6 C1 -1.0(3) .
F5 C5 C6 C7 1.6(3) .
C4 C5 C6 C7 -177.48(17) .
F1 C1 C6 C5 -178.93(15) .
C2 C1 C6 C5 0.8(3) .
F1 C1 C6 C7 -2.7(3) .
C2 C1 C6 C7 177.06(18) .
C5 C6 C7 C8 -174.11(19) .
C1 C6 C7 C8 9.8(3) .
C6 C7 C8 C9 -176.83(18) .
C7 C8 C9 C9 177.6(2) 2_556
C15 C10 C11 C12 0.0(3) .
C10 C11 C12 C13 0.1(3) .
C11 C12 C13 C14 -0.4(3) .
C12 C13 C14 C15 0.5(3) .
C13 C14 C15 C10 -0.4(3) .
C13 C14 C15 C16 -179.04(18) .
C11 C10 C15 C14 0.1(3) .
C11 C10 C15 C16 178.71(19) .
C14 C15 C16 C17 -178.05(19) .
C10 C15 C16 C17 3.3(3) .
C15 C16 C17 C18 -177.38(18) .
C16 C17 C18 C18 178.6(2) 2_566
